data_7044556
loop_
_publ_author_name
'T\'ellez, Juan'
'Gallen, Albert'
'Ferrer, Joaquina'
'Lahoz, Fernando J.'
'Garc\'ia-Ordu\~na, Pilar'
'Riera, Antoni'
'Verdaguer, Xavier'
'Carmona, Daniel'
'Grabulosa, Arnald'

_publ_section_title
;
 Half-Sandwich Complexes of Ir(III), Rh(III) and Ru(II) with the MaxPhos
 Ligand: Metal Centred Chirality and Cyclometallation
;
_journal_name_full 'Dalton Trans.'
_journal_paper_doi 10.1039/C7DT03327C
_journal_year 2017
_chemical_absolute_configuration rmad
_chemical_formula_moiety 'C23 H46 Cl Ir N P2, B F4'
_chemical_formula_sum 'C23 H46 B Cl F4 Ir N P2'
_chemical_formula_weight 713.01
_chemical_name_systematic
;
 ?
;
_space_group_crystal_system orthorhombic
_space_group_IT_number 19
_space_group_name_Hall 'P 2ac 2ab'
_space_group_name_H-M_alt 'P 21 21 21'
_symmetry_space_group_name_Hall 'P 2ac 2ab'
_symmetry_space_group_name_H-M 'P 21 21 21'
_atom_sites_solution_hydrogens mixed
_audit_creation_method SHELXL-2014
_audit_update_record
;
2017-09-06 deposited with the CCDC.
2017-10-26 downloaded from the CCDC.
;
_cell_angle_alpha 90
_cell_angle_beta 90
_cell_angle_gamma 90
_cell_formula_units_Z 4
_cell_length_a 9.7215(4)
_cell_length_b 16.4551(7)
_cell_length_c 18.1397(8)
_cell_measurement_reflns_used 9858
_cell_measurement_temperature 100(2)
_cell_measurement_theta_max 29.351
_cell_measurement_theta_min 2.377
_cell_volume 2901.8(2)
_computing_cell_refinement 'SAINT+ in APEX2 v. 2008.4 (Bruker AXS, 2008)'
_computing_data_collection 'SMART in APEX2 v. 2008.4 (Bruker AXS, 2008)'
_computing_data_reduction 'SAINT+ in APEX2 v. 2008.4 (Bruker AXS, 2008)'
_computing_molecular_graphics 'XP program, SHELXTL v6.12, Bruker2000'
_computing_publication_material 'XCIF program, PLATON(Spek, 1998), PARST(Nardelli, 1995)'
_computing_structure_refinement 'SHELXL-2014 (Sheldrick, 2014)'
_computing_structure_solution 'SHELXS-2013 (Sheldrick, 2013)'
_diffrn_ambient_temperature 100(2)
_diffrn_detector_area_resol_mean 8.26
_diffrn_measured_fraction_theta_full 1.000
_diffrn_measured_fraction_theta_max 0.934
_diffrn_measurement_device_type 'Bruker APEX DUO CCD system'
_diffrn_measurement_method 'narrow \w frames'
_diffrn_radiation_monochromator graphite
_diffrn_radiation_source 'fine-focus sealed tube'
_diffrn_radiation_type MoK\a
_diffrn_radiation_wavelength 0.71073
_diffrn_reflns_av_R_equivalents 0.0265
_diffrn_reflns_av_unetI/netI 0.0282
_diffrn_reflns_Laue_measured_fraction_full 1.000
_diffrn_reflns_Laue_measured_fraction_max 0.934
_diffrn_reflns_limit_h_max 13
_diffrn_reflns_limit_h_min -12
_diffrn_reflns_limit_k_max 22
_diffrn_reflns_limit_k_min -21
_diffrn_reflns_limit_l_max 24
_diffrn_reflns_limit_l_min -24
_diffrn_reflns_number 24563
_diffrn_reflns_point_group_measured_fraction_full 0.998
_diffrn_reflns_point_group_measured_fraction_max 0.912
_diffrn_reflns_theta_full 27.500
_diffrn_reflns_theta_max 29.668
_diffrn_reflns_theta_min 1.671
_exptl_absorpt_coefficient_mu 4.842
_exptl_absorpt_correction_T_max 0.5257
_exptl_absorpt_correction_T_min 0.3260
_exptl_absorpt_correction_type multi-scan
_exptl_absorpt_process_details
;
 SADABS: Area-Detector Absorption Correction. (1996) Bruker-AXS 
 within APEX2 package. 
;
_exptl_crystal_colour yellow
_exptl_crystal_density_diffrn 1.632
_exptl_crystal_description prism
_exptl_crystal_F_000 1424
_exptl_crystal_size_max 0.366
_exptl_crystal_size_mid 0.103
_exptl_crystal_size_min 0.091
_refine_diff_density_max 1.719
_refine_diff_density_min -0.485
_refine_diff_density_rms 0.096
_refine_ls_abs_structure_details
;
 Flack x determined using 3061 quotients [(I+)-(I-)]/[(I+)+(I-)]
 (Parsons, Flack and Wagner, Acta Cryst. B69 (2013) 249-259).
;
_refine_ls_abs_structure_Flack -0.014(4)
_refine_ls_extinction_method none
_refine_ls_goodness_of_fit_ref 1.034
_refine_ls_hydrogen_treatment mixed
_refine_ls_matrix_type full
_refine_ls_number_parameters 317
_refine_ls_number_reflns 7497
_refine_ls_number_restraints 0
_refine_ls_restrained_S_all 1.034
_refine_ls_R_factor_all 0.0232
_refine_ls_R_factor_gt 0.0218
_refine_ls_shift/su_max 0.001
_refine_ls_shift/su_mean 0.000
_refine_ls_structure_factor_coef Fsqd
_refine_ls_weighting_details 'w=1/[\s^2^(Fo^2^)+(0.0320P)^2^] where P=(Fo^2^+2Fc^2^)/3'
_refine_ls_weighting_scheme calc
_refine_ls_wR_factor_gt 0.0512
_refine_ls_wR_factor_ref 0.0517
_reflns_Friedel_coverage 0.754
_reflns_Friedel_fraction_full 0.995
_reflns_Friedel_fraction_max 0.885
_reflns_number_gt 7230
_reflns_number_total 7497
_reflns_threshold_expression 'I > 2\s(I)'
_cod_data_source_file c7dt03327c2.cif
_cod_data_source_block cmpnd_2
_cod_database_code 7044556
_shelx_space_group_comment
;
The symmetry employed for this shelxl refinement is uniquely defined
by the following loop, which should always be used as a source of
symmetry information in preference to the above space-group names.
They are only intended as comments.
;
_shelxl_version_number 2014-3

loop_
_space_group_symop_operation_xyz
'x, y, z'
'x+1/2, -y+1/2, -z'
'-x, y+1/2, -z+1/2'
'-x+1/2, -y, z+1/2'

loop_
_atom_site_label
_atom_site_type_symbol
_atom_site_fract_x
_atom_site_fract_y
_atom_site_fract_z
_atom_site_U_iso_or_equiv
_atom_site_adp_type
_atom_site_occupancy
_atom_site_site_symmetry_order
_atom_site_calc_flag
_atom_site_refinement_flags_posn
_atom_site_refinement_flags_adp
Ir Ir 0.84742(2) 0.47605(2) 0.12179(2) 0.01516(5) Uani 1 1 d . .
Cl Cl 0.65821(12) 0.41243(6) 0.05987(5) 0.02164(19) Uani 1 1 d . .
P2 P 1.01032(11) 0.44547(7) 0.02875(6) 0.0175(2) Uani 1 1 d . .
P1 P 0.85566(12) 0.57741(6) 0.03417(6) 0.01710(19) Uani 1 1 d . .
N N 0.9638(4) 0.5270(2) -0.0225(2) 0.0193(7) Uani 1 1 d . .
C1 C 0.8985(5) 0.4087(3) 0.2272(3) 0.0233(10) Uani 1 1 d . .
C2 C 0.9526(5) 0.4903(3) 0.2309(2) 0.0251(10) Uani 1 1 d . .
C3 C 0.8383(6) 0.5454(3) 0.2273(2) 0.0250(9) Uani 1 1 d . .
C4 C 0.7152(5) 0.4986(3) 0.2198(2) 0.0200(9) Uani 1 1 d . .
C5 C 0.7544(5) 0.4143(3) 0.2226(2) 0.0215(9) Uani 1 1 d . .
C6 C 0.9767(6) 0.3306(3) 0.2389(3) 0.0333(12) Uani 1 1 d . .
H6A H 0.9668 0.3132 0.2903 0.050 Uiso 1 1 calc R U
H6B H 1.0742 0.3393 0.2278 0.050 Uiso 1 1 calc R U
H6C H 0.9398 0.2885 0.2062 0.050 Uiso 1 1 calc R U
C7 C 1.0926(5) 0.5120(4) 0.2587(3) 0.0375(13) Uani 1 1 d . .
H7A H 1.1136 0.5684 0.2453 0.056 Uiso 1 1 calc R U
H7B H 1.1610 0.4758 0.2365 0.056 Uiso 1 1 calc R U
H7C H 1.0950 0.5062 0.3124 0.056 Uiso 1 1 calc R U
C8 C 0.8449(7) 0.6352(3) 0.2402(3) 0.0374(12) Uani 1 1 d . .
H8A H 0.7688 0.6618 0.2143 0.056 Uiso 1 1 calc R U
H8B H 0.9326 0.6563 0.2217 0.056 Uiso 1 1 calc R U
H8C H 0.8376 0.6462 0.2932 0.056 Uiso 1 1 calc R U
C9 C 0.5708(5) 0.5298(4) 0.2192(3) 0.0316(10) Uani 1 1 d . .
H9A H 0.5273 0.5185 0.2669 0.047 Uiso 1 1 calc R U
H9B H 0.5188 0.5028 0.1800 0.047 Uiso 1 1 calc R U
H9C H 0.5715 0.5886 0.2105 0.047 Uiso 1 1 calc R U
C10 C 0.6573(6) 0.3442(3) 0.2250(3) 0.0306(10) Uani 1 1 d . .
H10A H 0.7006 0.2966 0.2023 0.046 Uiso 1 1 calc R U
H10B H 0.5732 0.3581 0.1979 0.046 Uiso 1 1 calc R U
H10C H 0.6341 0.3319 0.2764 0.046 Uiso 1 1 calc R U
C11 C 0.9360(5) 0.6711(3) 0.0621(3) 0.0257(10) Uani 1 1 d . .
H11A H 1.0079 0.6596 0.0985 0.039 Uiso 1 1 calc R U
H11B H 0.8668 0.7071 0.0839 0.039 Uiso 1 1 calc R U
H11C H 0.9770 0.6976 0.0190 0.039 Uiso 1 1 calc R U
C12 C 0.7059(5) 0.6132(3) -0.0219(3) 0.0224(9) Uani 1 1 d . .
C13 C 0.5840(5) 0.6258(3) 0.0318(3) 0.0273(10) Uani 1 1 d . .
H13A H 0.5041 0.6460 0.0045 0.041 Uiso 1 1 calc R U
H13B H 0.6099 0.6654 0.0697 0.041 Uiso 1 1 calc R U
H13C H 0.5608 0.5739 0.0553 0.041 Uiso 1 1 calc R U
C14 C 0.7409(5) 0.6939(3) -0.0593(3) 0.0312(11) Uani 1 1 d . .
H14A H 0.8260 0.6879 -0.0877 0.047 Uiso 1 1 calc R U
H14B H 0.7533 0.7360 -0.0217 0.047 Uiso 1 1 calc R U
H14C H 0.6657 0.7095 -0.0924 0.047 Uiso 1 1 calc R U
C15 C 0.6682(5) 0.5513(3) -0.0809(3) 0.0279(10) Uani 1 1 d . .
H15A H 0.5861 0.5698 -0.1074 0.042 Uiso 1 1 calc R U
H15B H 0.6494 0.4987 -0.0577 0.042 Uiso 1 1 calc R U
H15C H 0.7448 0.5456 -0.1157 0.042 Uiso 1 1 calc R U
C16 C 1.1992(4) 0.4607(3) 0.0469(3) 0.0228(9) Uani 1 1 d . .
C17 C 1.2141(5) 0.5432(3) 0.0851(3) 0.0280(11) Uani 1 1 d . .
H17A H 1.1446 0.5481 0.1240 0.042 Uiso 1 1 calc R U
H17B H 1.2012 0.5868 0.0489 0.042 Uiso 1 1 calc R U
H17C H 1.3061 0.5475 0.1069 0.042 Uiso 1 1 calc R U
C18 C 1.2536(5) 0.3932(3) 0.0969(3) 0.0314(11) Uani 1 1 d . .
H18A H 1.3516 0.4023 0.1067 0.047 Uiso 1 1 calc R U
H18B H 1.2415 0.3406 0.0726 0.047 Uiso 1 1 calc R U
H18C H 1.2027 0.3936 0.1436 0.047 Uiso 1 1 calc R U
C19 C 1.2867(5) 0.4665(3) -0.0240(3) 0.0314(11) Uani 1 1 d . .
H19A H 1.3758 0.4912 -0.0123 0.047 Uiso 1 1 calc R U
H19B H 1.2386 0.5001 -0.0604 0.047 Uiso 1 1 calc R U
H19C H 1.3012 0.4120 -0.0442 0.047 Uiso 1 1 calc R U
C20 C 0.9848(5) 0.3489(3) -0.0264(3) 0.0235(9) Uani 1 1 d . .
C21 C 0.9539(6) 0.2813(3) 0.0300(3) 0.0301(10) Uani 1 1 d . .
H21A H 0.8691 0.2945 0.0568 0.045 Uiso 1 1 calc R U
H21B H 1.0304 0.2771 0.0650 0.045 Uiso 1 1 calc R U
H21C H 0.9424 0.2295 0.0042 0.045 Uiso 1 1 calc R U
C22 C 1.1080(6) 0.3226(4) -0.0734(3) 0.0380(13) Uani 1 1 d . .
H22A H 1.0827 0.2749 -0.1028 0.057 Uiso 1 1 calc R U
H22B H 1.1855 0.3090 -0.0412 0.057 Uiso 1 1 calc R U
H22C H 1.1345 0.3672 -0.1064 0.057 Uiso 1 1 calc R U
C23 C 0.8635(5) 0.3595(3) -0.0795(3) 0.0288(10) Uani 1 1 d . .
H23A H 0.8836 0.4038 -0.1140 0.043 Uiso 1 1 calc R U
H23B H 0.7803 0.3726 -0.0514 0.043 Uiso 1 1 calc R U
H23C H 0.8491 0.3090 -0.1070 0.043 Uiso 1 1 calc R U
B B 0.3334(7) 0.3465(4) 0.3444(4) 0.0387(14) Uani 1 1 d . .
F1 F 0.2078(4) 0.3473(3) 0.3800(3) 0.0671(11) Uani 1 1 d . .
F2 F 0.4233(6) 0.3017(4) 0.3819(4) 0.138(3) Uani 1 1 d . .
F3 F 0.3866(4) 0.4250(3) 0.3425(2) 0.0608(12) Uani 1 1 d . .
F4 F 0.3172(4) 0.3195(3) 0.2744(3) 0.0795(15) Uani 1 1 d . .
H H 1.001(6) 0.548(3) -0.060(3) 0.036(17) Uiso 1 1 d . .

loop_
_atom_site_aniso_label
_atom_site_aniso_U_11
_atom_site_aniso_U_22
_atom_site_aniso_U_33
_atom_site_aniso_U_23
_atom_site_aniso_U_13
_atom_site_aniso_U_12
Ir 0.01361(7) 0.01528(7) 0.01660(7) -0.00074(6) -0.00041(6) -0.00113(6)
Cl 0.0183(4) 0.0252(5) 0.0214(5) -0.0011(4) -0.0023(4) -0.0050(4)
P2 0.0137(5) 0.0170(5) 0.0218(5) -0.0001(4) 0.0011(4) 0.0011(4)
P1 0.0161(5) 0.0147(4) 0.0204(5) -0.0004(4) 0.0017(4) 0.0005(4)
N 0.0201(17) 0.0177(16) 0.0202(17) 0.0040(15) 0.0043(14) 0.0010(15)
C1 0.025(2) 0.027(2) 0.018(2) 0.0007(18) -0.0032(17) -0.0004(18)
C2 0.026(2) 0.033(3) 0.016(2) 0.0019(18) 0.0003(17) -0.008(2)
C3 0.033(3) 0.025(2) 0.0169(19) -0.0055(15) 0.002(2) -0.004(2)
C4 0.022(2) 0.022(2) 0.016(2) 0.0000(15) 0.0020(16) 0.0004(16)
C5 0.026(2) 0.024(2) 0.015(2) -0.0001(16) -0.0008(17) -0.0031(19)
C6 0.035(3) 0.036(3) 0.028(3) 0.007(2) -0.002(2) 0.008(2)
C7 0.030(3) 0.058(4) 0.025(2) -0.003(2) -0.0053(19) -0.012(3)
C8 0.057(3) 0.024(2) 0.032(3) -0.0106(19) 0.011(3) -0.001(3)
C9 0.025(2) 0.040(3) 0.030(2) 0.001(2) 0.0078(18) 0.005(2)
C10 0.033(3) 0.034(3) 0.025(2) 0.0045(18) 0.001(2) -0.014(2)
C11 0.029(2) 0.017(2) 0.031(2) -0.0010(18) 0.000(2) 0.0001(17)
C12 0.020(2) 0.024(2) 0.024(2) 0.0050(18) 0.0012(17) 0.0054(16)
C13 0.018(2) 0.027(2) 0.037(3) 0.004(2) 0.0023(19) 0.0058(18)
C14 0.029(3) 0.029(3) 0.036(3) 0.012(2) 0.004(2) 0.007(2)
C15 0.026(2) 0.033(2) 0.025(2) 0.0008(17) -0.0047(19) 0.006(2)
C16 0.0147(19) 0.024(2) 0.030(2) 0.0019(18) 0.0013(16) -0.0002(16)
C17 0.018(2) 0.029(3) 0.037(3) -0.0008(19) -0.0022(19) -0.0038(17)
C18 0.022(2) 0.035(3) 0.037(3) 0.004(2) -0.005(2) 0.005(2)
C19 0.020(2) 0.033(3) 0.041(3) 0.001(2) 0.007(2) 0.0008(19)
C20 0.022(2) 0.019(2) 0.029(2) -0.0058(18) 0.0029(18) 0.0013(16)
C21 0.030(3) 0.022(2) 0.039(3) -0.001(2) -0.003(2) -0.0008(19)
C22 0.036(3) 0.036(3) 0.043(3) -0.016(2) 0.005(2) 0.004(2)
C23 0.030(3) 0.029(2) 0.028(2) -0.0067(18) 0.000(2) 0.002(2)
B 0.036(3) 0.040(3) 0.040(3) 0.013(3) -0.013(3) -0.011(3)
F1 0.065(2) 0.078(3) 0.058(2) -0.006(2) 0.015(2) -0.036(2)
F2 0.080(4) 0.148(6) 0.187(7) 0.115(6) -0.049(4) -0.004(4)
F3 0.076(3) 0.059(2) 0.047(2) -0.0012(18) 0.0114(18) -0.036(2)
F4 0.053(3) 0.102(4) 0.084(3) -0.056(3) 0.001(2) -0.020(2)

loop_
_atom_type_symbol
_atom_type_description
_atom_type_scat_dispersion_real
_atom_type_scat_dispersion_imag
_atom_type_scat_source
C C 0.0033 0.0016 'International Tables Vol C Tables 4.2.6.8 and 6.1.1.4'
H H 0.0000 0.0000 'International Tables Vol C Tables 4.2.6.8 and 6.1.1.4'
N N 0.0061 0.0033 'International Tables Vol C Tables 4.2.6.8 and 6.1.1.4'
B B 0.0013 0.0007 'International Tables Vol C Tables 4.2.6.8 and 6.1.1.4'
F F 0.0171 0.0103 'International Tables Vol C Tables 4.2.6.8 and 6.1.1.4'
P P 0.1023 0.0942 'International Tables Vol C Tables 4.2.6.8 and 6.1.1.4'
Cl Cl 0.1484 0.1585 'International Tables Vol C Tables 4.2.6.8 and 6.1.1.4'
Ir Ir -1.4442 7.9887 'International Tables Vol C Tables 4.2.6.8 and 6.1.1.4'

loop_
_geom_angle_atom_site_label_1
_geom_angle_atom_site_label_2
_geom_angle_atom_site_label_3
_geom_angle
C4 Ir C3 37.45(17)
C4 Ir C2 62.64(17)
C3 Ir C2 37.48(19)
C4 Ir C1 62.18(17)
C3 Ir C1 62.25(17)
C2 Ir C1 37.34(17)
C4 Ir C5 37.24(17)
C3 Ir C5 61.57(16)
C2 Ir C5 61.23(17)
C1 Ir C5 36.04(17)
C4 Ir P1 116.78(12)
C3 Ir P1 102.87(12)
C2 Ir P1 121.18(13)
C1 Ir P1 158.17(13)
C5 Ir P1 152.83(12)
C4 Ir P2 172.33(12)
C3 Ir P2 138.31(14)
C2 Ir P2 110.27(13)
C1 Ir P2 110.56(13)
C5 Ir P2 137.92(12)
P1 Ir P2 68.85(4)
C4 Ir Cl 90.22(12)
C3 Ir Cl 126.55(14)
C2 Ir Cl 144.13(12)
C1 Ir Cl 110.51(12)
C5 Ir Cl 82.93(12)
P1 Ir Cl 91.12(4)
P2 Ir Cl 94.96(4)
N P2 C16 104.56(19)
N P2 C20 109.8(2)
C16 P2 C20 109.4(2)
N P2 Ir 92.55(13)
C16 P2 Ir 119.94(16)
C20 P2 Ir 117.86(15)
C16 P2 P1 116.04(14)
C20 P2 P1 129.36(15)
Ir P2 P1 54.45(3)
N P1 C11 108.8(2)
N P1 C12 107.9(2)
C11 P1 C12 102.8(2)
N P1 Ir 94.95(13)
C11 P1 Ir 116.14(17)
C12 P1 Ir 125.12(15)
C11 P1 P2 117.84(17)
C12 P1 P2 132.91(16)
Ir P1 P2 56.70(3)
P1 N P2 102.7(2)
P1 N H 124(4)
P2 N H 131(4)
C5 C1 C2 107.8(4)
C5 C1 C6 124.4(4)
C2 C1 C6 127.0(4)
C5 C1 Ir 72.5(3)
C2 C1 Ir 70.4(3)
C6 C1 Ir 130.2(4)
C3 C2 C1 107.7(4)
C3 C2 C7 124.6(5)
C1 C2 C7 124.8(5)
C3 C2 Ir 70.9(3)
C1 C2 Ir 72.3(3)
C7 C2 Ir 137.6(3)
C4 C3 C2 108.1(4)
C4 C3 C8 125.7(5)
C2 C3 C8 125.7(5)
C4 C3 Ir 71.0(2)
C2 C3 Ir 71.6(2)
C8 C3 Ir 129.6(3)
C3 C4 C5 107.2(4)
C3 C4 C9 126.9(4)
C5 C4 C9 125.5(4)
C3 C4 Ir 71.5(2)
C5 C4 Ir 73.5(3)
C9 C4 Ir 126.5(3)
C1 C5 C4 109.2(4)
C1 C5 C10 125.4(4)
C4 C5 C10 125.3(4)
C1 C5 Ir 71.4(3)
C4 C5 Ir 69.3(2)
C10 C5 Ir 128.3(3)
C1 C6 H6A 109.5
C1 C6 H6B 109.5
H6A C6 H6B 109.5
C1 C6 H6C 109.5
H6A C6 H6C 109.5
H6B C6 H6C 109.5
C2 C7 H7A 109.5
C2 C7 H7B 109.5
H7A C7 H7B 109.5
C2 C7 H7C 109.5
H7A C7 H7C 109.5
H7B C7 H7C 109.5
C3 C8 H8A 109.5
C3 C8 H8B 109.5
H8A C8 H8B 109.5
C3 C8 H8C 109.5
H8A C8 H8C 109.5
H8B C8 H8C 109.5
C4 C9 H9A 109.5
C4 C9 H9B 109.5
H9A C9 H9B 109.5
C4 C9 H9C 109.5
H9A C9 H9C 109.5
H9B C9 H9C 109.5
C5 C10 H10A 109.5
C5 C10 H10B 109.5
H10A C10 H10B 109.5
C5 C10 H10C 109.5
H10A C10 H10C 109.5
H10B C10 H10C 109.5
P1 C11 H11A 109.5
P1 C11 H11B 109.5
H11A C11 H11B 109.5
P1 C11 H11C 109.5
H11A C11 H11C 109.5
H11B C11 H11C 109.5
C15 C12 C14 108.8(4)
C15 C12 C13 110.3(4)
C14 C12 C13 109.4(4)
C15 C12 P1 111.1(3)
C14 C12 P1 110.0(3)
C13 C12 P1 107.2(3)
C12 C13 H13A 109.5
C12 C13 H13B 109.5
H13A C13 H13B 109.5
C12 C13 H13C 109.5
H13A C13 H13C 109.5
H13B C13 H13C 109.5
C12 C14 H14A 109.5
C12 C14 H14B 109.5
H14A C14 H14B 109.5
C12 C14 H14C 109.5
H14A C14 H14C 109.5
H14B C14 H14C 109.5
C12 C15 H15A 109.5
C12 C15 H15B 109.5
H15A C15 H15B 109.5
C12 C15 H15C 109.5
H15A C15 H15C 109.5
H15B C15 H15C 109.5
C18 C16 C17 110.1(4)
C18 C16 C19 110.4(4)
C17 C16 C19 105.6(4)
C18 C16 P2 110.2(3)
C17 C16 P2 106.9(3)
C19 C16 P2 113.6(3)
C16 C17 H17A 109.5
C16 C17 H17B 109.5
H17A C17 H17B 109.5
C16 C17 H17C 109.5
H17A C17 H17C 109.5
H17B C17 H17C 109.5
C16 C18 H18A 109.5
C16 C18 H18B 109.5
H18A C18 H18B 109.5
C16 C18 H18C 109.5
H18A C18 H18C 109.5
H18B C18 H18C 109.5
C16 C19 H19A 109.5
C16 C19 H19B 109.5
H19A C19 H19B 109.5
C16 C19 H19C 109.5
H19A C19 H19C 109.5
H19B C19 H19C 109.5
C22 C20 C23 106.5(4)
C22 C20 C21 108.6(4)
C23 C20 C21 110.5(4)
C22 C20 P2 115.4(3)
C23 C20 P2 109.7(3)
C21 C20 P2 106.2(3)
C20 C21 H21A 109.5
C20 C21 H21B 109.5
H21A C21 H21B 109.5
C20 C21 H21C 109.5
H21A C21 H21C 109.5
H21B C21 H21C 109.5
C20 C22 H22A 109.5
C20 C22 H22B 109.5
H22A C22 H22B 109.5
C20 C22 H22C 109.5
H22A C22 H22C 109.5
H22B C22 H22C 109.5
C20 C23 H23A 109.5
C20 C23 H23B 109.5
H23A C23 H23B 109.5
C20 C23 H23C 109.5
H23A C23 H23C 109.5
H23B C23 H23C 109.5
F2 B F4 111.9(7)
F2 B F1 110.3(6)
F4 B F1 109.8(5)
F2 B F3 106.5(6)
F4 B F3 109.0(5)
F1 B F3 109.4(6)

loop_
_geom_bond_atom_site_label_1
_geom_bond_atom_site_label_2
_geom_bond_distance
Ir C4 2.225(4)
Ir C3 2.231(4)
Ir C2 2.240(4)
Ir C1 2.265(5)
Ir C5 2.280(4)
Ir P1 2.3054(10)
Ir P2 2.3683(11)
Ir Cl 2.3961(10)
P2 N 1.694(4)
P2 C16 1.882(5)
P2 C20 1.894(5)
P2 P1 2.6427(15)
P1 N 1.688(4)
P1 C11 1.801(5)
P1 C12 1.870(5)
N H 0.84(6)
C1 C5 1.406(7)
C1 C2 1.442(7)
C1 C6 1.509(7)
C2 C3 1.436(7)
C2 C7 1.495(7)
C3 C4 1.430(7)
C3 C8 1.496(6)
C4 C5 1.439(7)
C4 C9 1.496(6)
C5 C10 1.491(6)
C6 H6A 0.9800
C6 H6B 0.9800
C6 H6C 0.9800
C7 H7A 0.9800
C7 H7B 0.9800
C7 H7C 0.9800
C8 H8A 0.9800
C8 H8B 0.9800
C8 H8C 0.9800
C9 H9A 0.9800
C9 H9B 0.9800
C9 H9C 0.9800
C10 H10A 0.9800
C10 H10B 0.9800
C10 H10C 0.9800
C11 H11A 0.9800
C11 H11B 0.9800
C11 H11C 0.9800
C12 C15 1.522(7)
C12 C14 1.530(6)
C12 C13 1.549(6)
C13 H13A 0.9800
C13 H13B 0.9800
C13 H13C 0.9800
C14 H14A 0.9800
C14 H14B 0.9800
C14 H14C 0.9800
C15 H15A 0.9800
C15 H15B 0.9800
C15 H15C 0.9800
C16 C18 1.528(7)
C16 C17 1.531(6)
C16 C19 1.545(7)
C17 H17A 0.9800
C17 H17B 0.9800
C17 H17C 0.9800
C18 H18A 0.9800
C18 H18B 0.9800
C18 H18C 0.9800
C19 H19A 0.9800
C19 H19B 0.9800
C19 H19C 0.9800
C20 C22 1.532(7)
C20 C23 1.532(7)
C20 C21 1.542(7)
C21 H21A 0.9800
C21 H21B 0.9800
C21 H21C 0.9800
C22 H22A 0.9800
C22 H22B 0.9800
C22 H22C 0.9800
C23 H23A 0.9800
C23 H23B 0.9800
C23 H23C 0.9800
B F2 1.331(8)
B F4 1.355(8)
B F1 1.382(8)
B F3 1.391(7)

loop_
_geom_torsion_atom_site_label_1
_geom_torsion_atom_site_label_2
_geom_torsion_atom_site_label_3
_geom_torsion_atom_site_label_4
_geom_torsion
C11 P1 N P2 111.4(2)
C12 P1 N P2 -137.8(2)
Ir P1 N P2 -8.40(18)
C16 P2 N P1 -113.7(2)
C20 P2 N P1 129.0(2)
Ir P2 N P1 8.15(17)
C5 C1 C2 C3 -0.8(5)
C6 C1 C2 C3 -171.4(5)
Ir C1 C2 C3 62.5(3)
C5 C1 C2 C7 160.5(5)
C6 C1 C2 C7 -10.1(8)
Ir C1 C2 C7 -136.2(5)
C5 C1 C2 Ir -63.3(3)
C6 C1 C2 Ir 126.1(5)
C1 C2 C3 C4 -1.4(5)
C7 C2 C3 C4 -162.7(4)
Ir C2 C3 C4 62.0(3)
C1 C2 C3 C8 170.6(4)
C7 C2 C3 C8 9.3(7)
Ir C2 C3 C8 -126.0(5)
C1 C2 C3 Ir -63.4(3)
C7 C2 C3 Ir 135.3(5)
C2 C3 C4 C5 3.0(5)
C8 C3 C4 C5 -169.0(4)
Ir C3 C4 C5 65.3(3)
C2 C3 C4 C9 175.4(4)
C8 C3 C4 C9 3.5(7)
Ir C3 C4 C9 -122.2(5)
C2 C3 C4 Ir -62.4(3)
C8 C3 C4 Ir 125.7(5)
C2 C1 C5 C4 2.7(5)
C6 C1 C5 C4 173.5(5)
Ir C1 C5 C4 -59.2(3)
C2 C1 C5 C10 -173.9(4)
C6 C1 C5 C10 -3.0(8)
Ir C1 C5 C10 124.2(5)
C2 C1 C5 Ir 61.9(3)
C6 C1 C5 Ir -127.2(5)
C3 C4 C5 C1 -3.5(5)
C9 C4 C5 C1 -176.1(4)
Ir C4 C5 C1 60.5(3)
C3 C4 C5 C10 173.0(4)
C9 C4 C5 C10 0.4(7)
Ir C4 C5 C10 -122.9(4)
C3 C4 C5 Ir -64.0(3)
C9 C4 C5 Ir 123.3(5)
N P1 C12 C15 36.1(4)
C11 P1 C12 C15 150.9(3)
Ir P1 C12 C15 -73.7(4)
P2 P1 C12 C15 1.1(4)
N P1 C12 C14 -84.4(4)
C11 P1 C12 C14 30.4(4)
Ir P1 C12 C14 165.8(3)
P2 P1 C12 C14 -119.4(3)
N P1 C12 C13 156.7(3)
C11 P1 C12 C13 -88.5(4)
Ir P1 C12 C13 46.9(4)
P2 P1 C12 C13 121.7(3)
N P2 C16 C18 176.8(3)
C20 P2 C16 C18 -65.7(4)
Ir P2 C16 C18 75.1(4)
P1 P2 C16 C18 137.4(3)
N P2 C16 C17 57.2(4)
C20 P2 C16 C17 174.8(3)
Ir P2 C16 C17 -44.5(4)
P1 P2 C16 C17 17.8(4)
N P2 C16 C19 -58.8(4)
C20 P2 C16 C19 58.8(4)
Ir P2 C16 C19 -160.5(3)
P1 P2 C16 C19 -98.2(3)
N P2 C20 C22 88.8(4)
C16 P2 C20 C22 -25.5(4)
Ir P2 C20 C22 -167.1(3)
P1 P2 C20 C22 127.5(3)
N P2 C20 C23 -31.5(4)
C16 P2 C20 C23 -145.7(3)
Ir P2 C20 C23 72.6(4)
P1 P2 C20 C23 7.3(4)
N P2 C20 C21 -150.9(3)
C16 P2 C20 C21 94.9(3)
Ir P2 C20 C21 -46.8(4)
P1 P2 C20 C21 -112.1(3)
